data_7101880
loop_
_publ_author_name
'Liao, Yuan-Li'
'Lin, Chi-Yen'
'Liu, Yi-Hung'
'Wong, Ken-Tsung'
'Hung, Wen-Yi'
'Chen, Wei-Jiun'

_publ_section_title
;
 An unprecedented ambipolar charge transport material exhibiting
 balanced electron and hole mobilities.
;
_journal_issue 18
_journal_name_full 'Chemical communications (Cambridge, England)'
_journal_page_first 1831
_journal_page_last 1833
_journal_paper_doi 10.1039/b617821a
_journal_year 2007
_chemical_formula_sum 'C46.5 H45 Cl O'
_chemical_formula_weight 655.28
_chemical_name_systematic
;
?
;
_space_group_IT_number 15
_symmetry_cell_setting monoclinic
_symmetry_space_group_name_Hall '-C 2yc'
_symmetry_space_group_name_H-M 'C 1 2/c 1'
_atom_sites_solution_hydrogens geom
_atom_sites_solution_primary direct
_atom_sites_solution_secondary difmap
_audit_creation_method SHELXL-97
_cell_angle_alpha 90.00
_cell_angle_beta 98.0440(10)
_cell_angle_gamma 90.00
_cell_formula_units_Z 4
_cell_length_a 21.5203(6)
_cell_length_b 10.2141(3)
_cell_length_c 16.7850(4)
_cell_measurement_reflns_used 23776
_cell_measurement_temperature 295(2)
_cell_measurement_theta_max 27.5
_cell_measurement_theta_min 1
_cell_volume 3653.22(17)
_computing_cell_refinement 'HKL Denzo & Scalepack (Otwinowski & Minor)'
_computing_data_collection 'COLLECT (Nonius BV)'
_computing_data_reduction 'HKL Denzo & Scalepack (Otwinowski & Minor)'
_computing_molecular_graphics SHELXTL
_computing_publication_material SHELXTL
_computing_structure_refinement 'SHELXL-97 (Sheldrick, 1997)'
_computing_structure_solution 'SHELXS-97 (Sheldrick, 1990)'
_diffrn_ambient_temperature 295(2)
_diffrn_measured_fraction_theta_full 0.988
_diffrn_measured_fraction_theta_max 0.988
_diffrn_measurement_device_type 'Nonius KappaCCD'
_diffrn_measurement_method CCD
_diffrn_radiation_monochromator graphite
_diffrn_radiation_source 'fine-focus sealed tube'
_diffrn_radiation_type MoK\a
_diffrn_radiation_wavelength 0.71073
_diffrn_reflns_av_R_equivalents 0.0538
_diffrn_reflns_av_sigmaI/netI 0.0573
_diffrn_reflns_limit_h_max 27
_diffrn_reflns_limit_h_min -27
_diffrn_reflns_limit_k_max 13
_diffrn_reflns_limit_k_min -10
_diffrn_reflns_limit_l_max 21
_diffrn_reflns_limit_l_min -21
_diffrn_reflns_number 11051
_diffrn_reflns_theta_full 27.47
_diffrn_reflns_theta_max 27.47
_diffrn_reflns_theta_min 2.21
_exptl_absorpt_coefficient_mu 0.139
_exptl_absorpt_correction_T_max 0.999
_exptl_absorpt_correction_T_min 0.964
_exptl_absorpt_correction_type multi-scan
_exptl_absorpt_process_details
;
multi-scan from symmetry-related measurements
Sortav (Blessing 1995)
;
_exptl_crystal_density_diffrn 1.191
_exptl_crystal_density_method 'not measured'
_exptl_crystal_F_000 1396
_exptl_crystal_size_max 0.50
_exptl_crystal_size_mid 0.10
_exptl_crystal_size_min 0.02
_refine_diff_density_max 0.291
_refine_diff_density_min -0.203
_refine_diff_density_rms 0.036
_refine_ls_extinction_coef 0.0055(15)
_refine_ls_extinction_expression Fc^*^=kFc[1+0.001xFc^2^\l^3^/sin(2\q)]^-1/4^
_refine_ls_extinction_method SHELXL
_refine_ls_goodness_of_fit_ref 1.032
_refine_ls_hydrogen_treatment constr
_refine_ls_matrix_type full
_refine_ls_number_parameters 269
_refine_ls_number_reflns 4140
_refine_ls_number_restraints 196
_refine_ls_restrained_S_all 1.095
_refine_ls_R_factor_all 0.1307
_refine_ls_R_factor_gt 0.0678
_refine_ls_shift/su_max 0.021
_refine_ls_shift/su_mean 0.002
_refine_ls_structure_factor_coef Fsqd
_refine_ls_weighting_details 'calc w=1/[\s^2^(Fo^2^)+(0.0759P)^2^+2.8672P] where P=(Fo^2^+2Fc^2^)/3'
_refine_ls_weighting_scheme calc
_refine_ls_wR_factor_gt 0.1600
_refine_ls_wR_factor_ref 0.1965
_reflns_number_gt 2317
_reflns_number_total 4140
_reflns_threshold_expression >2sigma(I)
_cod_data_source_file b617821a.txt
_cod_data_source_block ic12257
_cod_depositor_comments
;
The following automatic conversions were performed:
'_symmetry_cell_setting' value 'Monoclinic' changed to 'monoclinic'
according to '/home/saulius/struct/CIF-dictionaries/cif_core.dic'
dictionary named 'cif_core.dic' version 2.4.1 from 2010-06-29.

Automatic conversion script
Id: cif_fix_enum 1527 2010-12-29 10:47:43Z saulius 
;
_cod_original_sg_symbol_H-M C2/c
_cod_original_formula_sum 'C46.50 H45 Cl O'
_cod_database_code 7101880

loop_
_symmetry_equiv_pos_as_xyz
'x, y, z'
'-x, y, -z+1/2'
'x+1/2, y+1/2, z'
'-x+1/2, y+1/2, -z+1/2'
'-x, -y, -z'
'x, -y, z-1/2'
'-x+1/2, -y+1/2, -z'
'x+1/2, -y+1/2, z-1/2'

loop_
_atom_site_label
_atom_site_type_symbol
_atom_site_fract_x
_atom_site_fract_y
_atom_site_fract_z
_atom_site_U_iso_or_equiv
_atom_site_adp_type
_atom_site_occupancy
_atom_site_symmetry_multiplicity
_atom_site_calc_flag
_atom_site_refinement_flags
_atom_site_disorder_assembly
_atom_site_disorder_group
C1 C -0.02996(12) -0.3783(2) -0.27647(14) 0.0527(6) Uani 1 1 d . . .
C2 C -0.06838(14) -0.4794(3) -0.30997(17) 0.0673(8) Uani 1 1 d . . .
H2A H -0.0571 -0.5661 -0.2989 0.081 Uiso 1 1 calc R . .
C3 C -0.12296(14) -0.4507(3) -0.35929(18) 0.0731(8) Uani 1 1 d . . .
H3A H -0.1488 -0.5182 -0.3815 0.088 Uiso 1 1 calc R . .
C4 C -0.13994(14) -0.3219(3) -0.37626(18) 0.0708(8) Uani 1 1 d . . .
H4A H -0.1770 -0.3037 -0.4100 0.085 Uiso 1 1 calc R . .
C5 C -0.10241(12) -0.2198(3) -0.34372(16) 0.0607(7) Uani 1 1 d . . .
H5A H -0.1139 -0.1334 -0.3555 0.073 Uiso 1 1 calc R . .
C6 C -0.04780(11) -0.2483(2) -0.29357(14) 0.0477(6) Uani 1 1 d . . .
C7 C 0.0000 -0.1534(3) -0.2500 0.0460(8) Uani 1 2 d S . .
C8 C -0.02832(11) -0.0580(2) -0.19454(14) 0.0467(6) Uani 1 1 d . . .
C9 C -0.01813(11) 0.0712(2) -0.21589(14) 0.0514(6) Uani 1 1 d . . .
C10 C -0.04101(13) 0.1729(2) -0.17376(17) 0.0615(7) Uani 1 1 d . . .
H10A H -0.0334 0.2595 -0.1866 0.074 Uiso 1 1 calc R . .
C11 C -0.07536(13) 0.1436(3) -0.11233(16) 0.0613(7) Uani 1 1 d . A .
H11A H -0.0914 0.2117 -0.0845 0.074 Uiso 1 1 calc R . .
C12 C -0.08662(12) 0.0148(2) -0.09108(14) 0.0528(6) Uani 1 1 d . . .
C13 C -0.06183(11) -0.0868(2) -0.13267(14) 0.0514(6) Uani 1 1 d . A .
H13A H -0.0680 -0.1735 -0.1186 0.062 Uiso 1 1 calc R . .
C14 C -0.12624(12) -0.0136(2) -0.02728(14) 0.0534(6) Uani 1 1 d . A 1
C15 C -0.18329(13) 0.0493(3) -0.02703(15) 0.0638(7) Uani 1 1 d . A 1
H15A H -0.1962 0.1117 -0.0662 0.077 Uiso 1 1 calc R A 1
C16 C -0.22141(13) 0.0207(3) 0.03053(16) 0.0686(8) Uani 1 1 d . A 1
H16A H -0.2597 0.0637 0.0286 0.082 Uiso 1 1 calc R A 1
C17 C -0.20446(14) -0.0697(3) 0.09078(15) 0.0625(7) Uani 1 1 d . A 1
C18 C -0.14701(15) -0.1318(3) 0.09033(17) 0.0700(8) Uani 1 1 d . A 1
H18A H -0.1339 -0.1935 0.1299 0.084 Uiso 1 1 calc R A 1
C19 C -0.10869(14) -0.1045(3) 0.03266(16) 0.0634(7) Uani 1 1 d . A 1
H19A H -0.0706 -0.1479 0.0343 0.076 Uiso 1 1 calc R A 1
C20 C -0.24661(16) -0.1006(4) 0.15456(18) 0.0817(9) Uani 0.40 1 d PU A 1
C21 C -0.2614(7) -0.2469(14) 0.1521(9) 0.122(3) Uani 0.40 1 d PU A 1
H21A H -0.2229 -0.2958 0.1600 0.183 Uiso 0.40 1 calc PR A 1
H21B H -0.2846 -0.2689 0.1008 0.183 Uiso 0.40 1 calc PR A 1
H21C H -0.2859 -0.2680 0.1940 0.183 Uiso 0.40 1 calc PR A 1
C22 C -0.3142(5) -0.0355(14) 0.1334(7) 0.115(3) Uani 0.40 1 d PU A 1
H22A H -0.3310 -0.0558 0.0788 0.172 Uiso 0.40 1 calc PR A 1
H22B H -0.3107 0.0577 0.1397 0.172 Uiso 0.40 1 calc PR A 1
H22C H -0.3417 -0.0692 0.1689 0.172 Uiso 0.40 1 calc PR A 1
C23 C -0.2193(6) -0.0483(14) 0.2322(6) 0.107(3) Uani 0.40 1 d PU A 1
H23A H -0.2324 0.0410 0.2366 0.161 Uiso 0.40 1 calc PR A 1
H23B H -0.1744 -0.0519 0.2367 0.161 Uiso 0.40 1 calc PR A 1
H23C H -0.2332 -0.0993 0.2744 0.161 Uiso 0.40 1 calc PR A 1
C20' C -0.24661(16) -0.1006(4) 0.15456(18) 0.0817(9) Uani 0.60 1 d PU B 2
C21' C -0.2907(4) -0.2050(10) 0.1255(5) 0.117(3) Uani 0.60 1 d PU B 2
H21D H -0.3194 -0.1736 0.0806 0.175 Uiso 0.60 1 calc PR B 2
H21E H -0.3137 -0.2312 0.1679 0.175 Uiso 0.60 1 calc PR B 2
H21F H -0.2680 -0.2787 0.1090 0.175 Uiso 0.60 1 calc PR B 2
C22' C -0.2809(5) 0.0221(8) 0.1745(5) 0.133(2) Uani 0.60 1 d PU B 2
H22D H -0.3049 0.0560 0.1264 0.199 Uiso 0.60 1 calc PR B 2
H22E H -0.2510 0.0866 0.1969 0.199 Uiso 0.60 1 calc PR B 2
H22F H -0.3086 0.0014 0.2129 0.199 Uiso 0.60 1 calc PR B 2
C23' C -0.2055(4) -0.1467(11) 0.2342(4) 0.127(2) Uani 0.60 1 d PU B 2
H23D H -0.1857 -0.2285 0.2249 0.191 Uiso 0.60 1 calc PR B 2
H23E H -0.2316 -0.1577 0.2756 0.191 Uiso 0.60 1 calc PR B 2
H23F H -0.1739 -0.0822 0.2508 0.191 Uiso 0.60 1 calc PR B 2
Cl1 Cl 0.44197(17) 0.0154(5) -0.0643(2) 0.1553(11) Uani 0.50 1 d PDU C 3
C24 C 0.4986(16) 0.076(5) 0.001(3) 0.145(9) Uani 0.25 1 d PDU D 3
H24A H 0.4772 0.1243 0.0385 0.174 Uiso 0.25 1 d PR D 3
H24B H 0.5201 0.1400 -0.0265 0.174 Uiso 0.25 1 d PR D 3
O1 O 0.4657(6) 0.1051(8) -0.0167(6) 0.143(3) Uani 0.50 1 d PDU . 4
H1 H 0.4381 0.0707 0.0052 0.214 Uiso 0.50 1 calc PR . 4
C25 C 0.5224(8) 0.061(3) 0.0178(19) 0.192(7) Uani 0.50 1 d PDU . 4
H25B H 0.5264 -0.0339 0.0114 0.230 Uiso 0.50 1 d PR . 4
H25A H 0.5291 0.0909 0.0685 0.230 Uiso 0.50 1 d PR . 4
H25C H 0.5510 0.1044 -0.0146 0.230 Uiso 0.50 1 d PR . 4

loop_
_atom_site_aniso_label
_atom_site_aniso_U_11
_atom_site_aniso_U_22
_atom_site_aniso_U_33
_atom_site_aniso_U_23
_atom_site_aniso_U_13
_atom_site_aniso_U_12
C1 0.0594(15) 0.0476(14) 0.0523(14) 0.0000(11) 0.0115(11) -0.0025(11)
C2 0.080(2) 0.0467(15) 0.0736(18) -0.0015(13) 0.0046(16) -0.0091(14)
C3 0.073(2) 0.0673(19) 0.0757(19) -0.0038(16) -0.0002(16) -0.0180(15)
C4 0.0648(18) 0.072(2) 0.0713(18) 0.0000(15) -0.0039(15) -0.0073(15)
C5 0.0616(16) 0.0563(16) 0.0627(16) 0.0031(13) 0.0034(13) 0.0007(13)
C6 0.0518(14) 0.0473(14) 0.0458(12) -0.0012(10) 0.0125(11) -0.0026(10)
C7 0.0516(19) 0.0424(17) 0.0450(17) 0.000 0.0100(15) 0.000
C8 0.0481(13) 0.0447(13) 0.0472(12) -0.0014(10) 0.0061(10) 0.0008(10)
C9 0.0543(14) 0.0476(14) 0.0535(14) -0.0002(11) 0.0123(11) -0.0006(11)
C10 0.0741(18) 0.0426(14) 0.0722(17) -0.0023(12) 0.0253(15) 0.0000(12)
C11 0.0716(18) 0.0518(15) 0.0648(16) -0.0085(13) 0.0247(14) 0.0032(13)
C12 0.0536(15) 0.0562(15) 0.0491(13) -0.0025(11) 0.0092(11) -0.0004(12)
C13 0.0565(15) 0.0481(14) 0.0509(13) 0.0025(11) 0.0118(12) 0.0003(11)
C14 0.0565(15) 0.0583(15) 0.0469(13) -0.0071(12) 0.0123(11) -0.0031(12)
C15 0.0612(17) 0.0811(19) 0.0501(14) 0.0034(14) 0.0106(13) 0.0074(15)
C16 0.0550(16) 0.095(2) 0.0581(16) -0.0046(16) 0.0146(13) 0.0020(15)
C17 0.0681(18) 0.0717(18) 0.0503(15) -0.0120(14) 0.0168(13) -0.0160(15)
C18 0.089(2) 0.0664(18) 0.0572(16) 0.0027(14) 0.0204(15) -0.0004(16)
C19 0.0682(18) 0.0660(17) 0.0575(16) 0.0023(13) 0.0148(14) 0.0090(14)
C20 0.085(2) 0.102(2) 0.0644(17) -0.0102(16) 0.0323(16) -0.0265(17)
C21 0.127(7) 0.130(6) 0.121(7) 0.004(6) 0.057(6) -0.046(5)
C22 0.084(5) 0.174(7) 0.096(6) 0.008(6) 0.047(4) -0.009(5)
C23 0.106(6) 0.165(7) 0.059(4) -0.029(5) 0.043(4) -0.029(6)
C20' 0.085(2) 0.102(2) 0.0644(17) -0.0102(16) 0.0323(16) -0.0265(17)
C21' 0.102(5) 0.147(6) 0.106(5) -0.010(5) 0.029(4) -0.059(5)
C22' 0.156(6) 0.143(5) 0.120(5) -0.026(4) 0.091(4) -0.011(4)
C23' 0.118(5) 0.204(7) 0.065(3) 0.018(5) 0.033(3) -0.035(5)
Cl1 0.142(3) 0.161(3) 0.166(3) 0.025(3) 0.032(2) 0.005(2)
C24 0.079(19) 0.163(19) 0.181(19) 0.025(17) -0.026(17) 0.040(17)
O1 0.177(9) 0.103(5) 0.140(6) 0.039(5) -0.008(7) 0.043(6)
C25 0.116(14) 0.198(17) 0.27(2) -0.005(16) 0.041(14) 0.025(14)

loop_
_atom_type_symbol
_atom_type_description
_atom_type_scat_dispersion_real
_atom_type_scat_dispersion_imag
_atom_type_scat_source
C C 0.0033 0.0016 'International Tables Vol C Tables 4.2.6.8 and 6.1.1.4'
H H 0.0000 0.0000 'International Tables Vol C Tables 4.2.6.8 and 6.1.1.4'
O O 0.0106 0.0060 'International Tables Vol C Tables 4.2.6.8 and 6.1.1.4'
Cl Cl 0.1484 0.1585 'International Tables Vol C Tables 4.2.6.8 and 6.1.1.4'

loop_
_geom_angle_atom_site_label_1
_geom_angle_atom_site_label_2
_geom_angle_atom_site_label_3
_geom_angle
_geom_angle_site_symmetry_1
_geom_angle_site_symmetry_3
C2 C1 C6 119.4(2) . .
C2 C1 C1 132.06(16) . 2_554
C6 C1 C1 108.55(15) . 2_554
C3 C2 C1 119.7(3) . .
C3 C2 H2A 120.2 . .
C1 C2 H2A 120.2 . .
C2 C3 C4 120.5(3) . .
C2 C3 H3A 119.8 . .
C4 C3 H3A 119.8 . .
C5 C4 C3 120.8(3) . .
C5 C4 H4A 119.6 . .
C3 C4 H4A 119.6 . .
C6 C5 C4 118.9(3) . .
C6 C5 H5A 120.5 . .
C4 C5 H5A 120.5 . .
C5 C6 C1 120.7(2) . .
C5 C6 C7 128.3(2) . .
C1 C6 C7 110.9(2) . .
C6 C7 C6 101.0(3) 2_554 .
C6 C7 C8 113.39(12) 2_554 2_554
C6 C7 C8 114.33(12) . 2_554
C6 C7 C8 114.34(12) 2_554 .
C6 C7 C8 113.38(12) . .
C8 C7 C8 101.0(2) 2_554 .
C13 C8 C9 121.0(2) . .
C13 C8 C7 128.2(2) . .
C9 C8 C7 110.8(2) . .
C10 C9 C8 119.9(2) . .
C10 C9 C9 131.42(15) . 2_554
C8 C9 C9 108.63(13) . 2_554
C11 C10 C9 118.9(2) . .
C11 C10 H10A 120.5 . .
C9 C10 H10A 120.5 . .
C10 C11 C12 121.7(2) . .
C10 C11 H11A 119.2 . .
C12 C11 H11A 119.2 . .
C11 C12 C13 118.8(2) . .
C11 C12 C14 120.4(2) . .
C13 C12 C14 120.8(2) . .
C8 C13 C12 119.7(2) . .
C8 C13 H13A 120.2 . .
C12 C13 H13A 120.2 . .
C19 C14 C15 117.4(2) . .
C19 C14 C12 122.0(2) . .
C15 C14 C12 120.6(2) . .
C16 C15 C14 121.1(3) . .
C16 C15 H15A 119.4 . .
C14 C15 H15A 119.4 . .
C17 C16 C15 122.1(3) . .
C17 C16 H16A 119.0 . .
C15 C16 H16A 119.0 . .
C16 C17 C18 116.4(2) . .
C16 C17 C20 121.9(3) . .
C18 C17 C20 121.6(3) . .
C19 C18 C17 121.9(3) . .
C19 C18 H18A 119.0 . .
C17 C18 H18A 119.0 . .
C14 C19 C18 121.0(3) . .
C14 C19 H19A 119.5 . .
C18 C19 H19A 119.5 . .
C23 C20 C21 116.1(8) . .
C23 C20 C17 110.3(5) . .
C21 C20 C17 108.9(6) . .
C23 C20 C22 106.8(7) . .
C21 C20 C22 102.8(8) . .
C17 C20 C22 111.7(4) . .
C20 C21 H21A 109.5 . .
C20 C21 H21B 109.5 . .
H21A C21 H21B 109.5 . .
C20 C21 H21C 109.5 . .
H21A C21 H21C 109.5 . .
H21B C21 H21C 109.5 . .
C20 C22 H22A 109.5 . .
C20 C22 H22B 109.5 . .
H22A C22 H22B 109.5 . .
C20 C22 H22C 109.5 . .
H22A C22 H22C 109.5 . .
H22B C22 H22C 109.5 . .
C20 C23 H23A 109.5 . .
C20 C23 H23B 109.5 . .
H23A C23 H23B 109.5 . .
C20 C23 H23C 109.5 . .
H23A C23 H23C 109.5 . .
H23B C23 H23C 109.5 . .
H21D C21' H21E 109.5 . .
H21D C21' H21F 109.5 . .
H21E C21' H21F 109.5 . .
H22D C22' H22E 109.5 . .
H22D C22' H22F 109.5 . .
H22E C22' H22F 109.5 . .
H23D C23' H23E 109.5 . .
H23D C23' H23F 109.5 . .
H23E C23' H23F 109.5 . .
H24A C24 H24B 105.9 . .
H24A C24 H25B 128.8 . .
H24B C24 H25B 114.6 . .
H24A C24 H25A 65.6 . .
H24B C24 H25A 97.6 . .
H25B C24 H25A 79.0 . .
H24A C24 H25C 124.0 . .
H24B C24 H25C 38.1 . .
H25B C24 H25C 79.0 . .
H25A C24 H25C 77.6 . .
C25 O1 C25 63.2(19) . 5_655
C25 O1 H24A 63.4 . .
C25 O1 H24A 101.3 5_655 .
C25 O1 H24B 49.3 . .
C25 O1 H24B 97.9 5_655 .
H24A O1 H24B 87.0 . .
C25 O1 H1 109.5 . .
C25 O1 H1 72.5 5_655 .
H24A O1 H1 76.0 . .
H24B O1 H1 158.0 . .
O1 C25 C25 69.3(12) . 5_655
O1 C25 O1 116.8(19) . 5_655
C25 C25 O1 47.5(15) 5_655 5_655
O1 C25 H24A 42.3 . .
C25 C25 H24A 93.0 5_655 .
O1 C25 H24A 129.3 5_655 .
O1 C25 H24B 60.7 . .
C25 C25 H24B 110.2 5_655 .
O1 C25 H24B 135.6 5_655 .
H24A C25 H24B 81.1 . .
O1 C25 H25B 111.6 . .
C25 C25 H25B 42.5 5_655 .
O1 C25 H25B 6.2 5_655 .
H24A C25 H25B 128.3 . .
H24B C25 H25B 130.7 . .
O1 C25 H25A 107.9 . .
C25 C25 H25A 127.7 5_655 .
O1 C25 H25A 110.0 5_655 .
H24A C25 H25A 65.7 . .
H24B C25 H25A 112.4 . .
H25B C25 H25A 115.7 . .
O1 C25 H25C 102.2 . .
C25 C25 H25C 121.6 5_655 .
O1 C25 H25C 109.5 5_655 .
H24A C25 H25C 119.4 . .
H24B C25 H25C 42.5 . .
H25B C25 H25C 108.4 . .
H25A C25 H25C 110.1 . .

loop_
_geom_bond_atom_site_label_1
_geom_bond_atom_site_label_2
_geom_bond_distance
_geom_bond_site_symmetry_2
C1 C2 1.392(4) .
C1 C6 1.401(3) .
C1 C1 1.460(5) 2_554
C2 C3 1.371(4) .
C2 H2A 0.9300 .
C3 C4 1.385(4) .
C3 H3A 0.9300 .
C4 C5 1.383(4) .
C4 H4A 0.9300 .
C5 C6 1.377(3) .
C5 H5A 0.9300 .
C6 C7 1.524(3) .
C7 C6 1.524(3) 2_554
C7 C8 1.531(3) 2_554
C7 C8 1.531(3) .
C8 C13 1.377(3) .
C8 C9 1.393(3) .
C9 C10 1.385(3) .
C9 C9 1.473(5) 2_554
C10 C11 1.383(4) .
C10 H10A 0.9300 .
C11 C12 1.393(4) .
C11 H11A 0.9300 .
C12 C13 1.398(3) .
C12 C14 1.488(3) .
C13 H13A 0.9300 .
C14 C19 1.382(4) .
C14 C15 1.386(4) .
C15 C16 1.383(4) .
C15 H15A 0.9300 .
C16 C17 1.380(4) .
C16 H16A 0.9300 .
C17 C18 1.391(4) .
C17 C20 1.530(4) .
C18 C19 1.385(4) .
C18 H18A 0.9300 .
C19 H19A 0.9300 .
C20 C23 1.454(11) .
C20 C21 1.528(14) .
C20 C22 1.594(11) .
C21 H21A 0.9600 .
C21 H21B 0.9600 .
C21 H21C 0.9600 .
C22 H22A 0.9600 .
C22 H22B 0.9600 .
C22 H22C 0.9600 .
C23 H23A 0.9600 .
C23 H23B 0.9600 .
C23 H23C 0.9600 .
C21' H21D 0.9600 .
C21' H21E 0.9600 .
C21' H21F 0.9600 .
C22' H22D 0.9600 .
C22' H22E 0.9600 .
C22' H22F 0.9600 .
C23' H23D 0.9600 .
C23' H23E 0.9600 .
C23' H23F 0.9600 .
C24 H24A 0.9600 .
C24 H24B 0.9599 .
C24 H25B 1.2724 .
C24 H25A 1.2300 .
C24 H25C 1.2295 .
O1 C25 1.353(14) .
O1 C25 1.72(3) 5_655
O1 H24A 0.9460 .
O1 H24B 1.2565 .
O1 H1 0.8200 .
C25 C25 1.64(6) 5_655
C25 O1 1.72(3) 5_655
C25 H24A 1.2567 .
C25 H24B 1.0927 .
C25 H25B 0.9816 .
C25 H25A 0.8973 .
C25 H25C 0.9810 .
